data_2228932
loop_
_publ_author_name
'Wang, Zhi-Wei'
'Liu, Ran'
'Liu, Hong-Yu'
'Wan, Chong-Qing'

_publ_section_title
;
 [(1,2,5,6-\h)-Cycloocta-1,5-diene]bis(4-methylphenyl)platinum(II)
;
_journal_coeditor_code ZQ2077
_journal_issue 1
_journal_name_full 'Acta Crystallographica Section E'
_journal_page_first m37
_journal_paper_doi 10.1107/S1600536810049664
_journal_volume 67
_journal_year 2011
_chemical_formula_iupac '[Pt (C7 H7)2 (C8 H12)]'
_chemical_formula_moiety 'C22 H26 Pt'
_chemical_formula_sum 'C22 H26 Pt'
_chemical_formula_weight 485.52
_chemical_name_systematic
;
[(1,2,5,6-\h)-Cycloocta-1,5-diene]bis(4-methylphenyl)platinum(II)
;
_space_group_IT_number 15
_symmetry_cell_setting monoclinic
_symmetry_space_group_name_Hall '-C 2yc'
_symmetry_space_group_name_H-M 'C 1 2/c 1'
_atom_sites_solution_hydrogens geom
_atom_sites_solution_primary direct
_atom_sites_solution_secondary difmap
_audit_creation_method SHELXL97
_cell_angle_alpha 90.00
_cell_angle_beta 118.417(8)
_cell_angle_gamma 90.00
_cell_formula_units_Z 8
_cell_length_a 25.029(13)
_cell_length_b 8.172(4)
_cell_length_c 19.674(10)
_cell_measurement_temperature 293(2)
_cell_volume 3539(3)
_computing_cell_refinement 'APEX2 and SAINT (Bruker, 2007)'
_computing_data_collection 'APEX2 (Bruker, 2007)'
_computing_data_reduction 'SAINT (Bruker, 2007)'
_computing_molecular_graphics 'SHELXTL (Sheldrick, 2008)'
_computing_publication_material 'SHELXTL (Sheldrick, 2008) and PLATON (Spek, 2009)'
_computing_structure_refinement 'SHELXL97 (Sheldrick, 2008)'
_computing_structure_solution 'SHELXS97 (Sheldrick, 2008)'
_diffrn_ambient_temperature 293(2)
_diffrn_measured_fraction_theta_full 0.996
_diffrn_measured_fraction_theta_max 0.996
_diffrn_measurement_device_type 'Bruker APEXII CCD area-detector'
_diffrn_measurement_method \w
_diffrn_radiation_monochromator graphite
_diffrn_radiation_source 'fine-focus sealed tube'
_diffrn_radiation_type MoK\a
_diffrn_radiation_wavelength 0.71073
_diffrn_reflns_av_R_equivalents 0.0227
_diffrn_reflns_av_sigmaI/netI 0.0246
_diffrn_reflns_limit_h_max 17
_diffrn_reflns_limit_h_min -29
_diffrn_reflns_limit_k_max 9
_diffrn_reflns_limit_k_min -9
_diffrn_reflns_limit_l_max 23
_diffrn_reflns_limit_l_min -20
_diffrn_reflns_number 8906
_diffrn_reflns_theta_full 25.01
_diffrn_reflns_theta_max 25.01
_diffrn_reflns_theta_min 2.20
_exptl_absorpt_coefficient_mu 7.928
_exptl_absorpt_correction_T_max 1.000
_exptl_absorpt_correction_T_min 0.584
_exptl_absorpt_correction_type multi-scan
_exptl_absorpt_process_details '(SADABS; Bruker, 2007)'
_exptl_crystal_colour colourless
_exptl_crystal_density_diffrn 1.823
_exptl_crystal_density_method 'not measured'
_exptl_crystal_description block
_exptl_crystal_F_000 1888
_exptl_crystal_size_max 0.36
_exptl_crystal_size_mid 0.30
_exptl_crystal_size_min 0.20
_refine_diff_density_max 2.741
_refine_diff_density_min -0.991
_refine_ls_extinction_method none
_refine_ls_goodness_of_fit_ref 1.107
_refine_ls_hydrogen_treatment constr
_refine_ls_matrix_type full
_refine_ls_number_parameters 208
_refine_ls_number_reflns 3113
_refine_ls_number_restraints 0
_refine_ls_restrained_S_all 1.107
_refine_ls_R_factor_all 0.0241
_refine_ls_R_factor_gt 0.0217
_refine_ls_shift/su_max 0.004
_refine_ls_shift/su_mean 0.000
_refine_ls_structure_factor_coef Fsqd
_refine_ls_weighting_details 'w=1/[\s^2^(Fo^2^)+(0.0308P)^2^+23.1984P] P=(Fo^2^+2Fc^2^)/3'
_refine_ls_weighting_scheme calc
_refine_ls_wR_factor_gt 0.0590
_refine_ls_wR_factor_ref 0.0608
_reflns_number_gt 2884
_reflns_number_total 3113
_reflns_threshold_expression I>2sigma(I)
_cod_data_source_file zq2077.cif
_cod_data_source_block I
_cod_original_sg_symbol_H-M 'C 2/c'
_cod_database_code 2228932
_cod_database_fobs_code 2228932

loop_
_symmetry_equiv_pos_as_xyz
'x, y, z'
'-x, y, -z+1/2'
'x+1/2, y+1/2, z'
'-x+1/2, y+1/2, -z+1/2'
'-x, -y, -z'
'x, -y, z-1/2'
'-x+1/2, -y+1/2, -z'
'x+1/2, -y+1/2, z-1/2'

loop_
_atom_site_type_symbol
_atom_site_label
_atom_site_fract_x
_atom_site_fract_y
_atom_site_fract_z
_atom_site_U_iso_or_equiv
_atom_site_adp_type
_atom_site_calc_flag
_atom_site_refinement_flags
_atom_site_occupancy
_atom_site_disorder_assembly
_atom_site_disorder_group
Pt Pt1 0.625760(7) 0.723387(19) 0.445111(9) 0.00847(8) Uani d . 1 . .
C C5 0.6352(2) 0.8997(5) 0.5226(2) 0.0123(9) Uani d . 1 . .
C C12 0.6322(2) 0.9000(5) 0.3769(2) 0.0119(9) Uani d . 1 . .
C C15 0.5845(2) 0.5524(5) 0.4975(2) 0.0118(9) Uani d . 1 . .
H H15A 0.5749 0.6041 0.5353 0.014 Uiso calc R 1 . .
C C19 0.6452(2) 0.5268(5) 0.3793(2) 0.0110(9) Uani d . 1 . .
H H19A 0.6613 0.5682 0.3458 0.013 Uiso calc R 1 . .
C C18 0.5828(2) 0.5402(5) 0.3479(2) 0.0137(9) Uani d . 1 . .
H H18A 0.5628 0.5894 0.2962 0.016 Uiso calc R 1 . .
C C9 0.6352(2) 1.1307(5) 0.2696(2) 0.0126(9) Uani d . 1 . .
C C11 0.6864(2) 0.9413(5) 0.3760(2) 0.0106(9) Uani d . 1 . .
H H11A 0.7225 0.8924 0.4116 0.013 Uiso calc R 1 . .
C C8 0.6356(2) 1.2543(6) 0.2132(3) 0.0172(10) Uani d . 1 . .
H H8A 0.6763 1.2668 0.2210 0.026 Uiso calc R 1 . .
H H8B 0.6212 1.3575 0.2213 0.026 Uiso calc R 1 . .
H H8C 0.6096 1.2174 0.1614 0.026 Uiso calc R 1 . .
C C21 0.6671(2) 0.3611(5) 0.5002(2) 0.0139(9) Uani d . 1 . .
H H21A 0.6357 0.2780 0.4800 0.017 Uiso calc R 1 . .
H H21B 0.7020 0.3150 0.5446 0.017 Uiso calc R 1 . .
C C20 0.6854(2) 0.4039(5) 0.4380(3) 0.0148(9) Uani d . 1 . .
H H20A 0.7266 0.4459 0.4633 0.018 Uiso calc R 1 . .
H H20B 0.6854 0.3042 0.4112 0.018 Uiso calc R 1 . .
C C6 0.5846(2) 0.9915(5) 0.5136(3) 0.0136(9) Uani d . 1 . .
H H6A 0.5472 0.9738 0.4703 0.016 Uiso calc R 1 . .
C C7 0.5889(2) 1.1085(5) 0.5680(3) 0.0162(10) Uani d . 1 . .
H H7A 0.5545 1.1665 0.5601 0.019 Uiso calc R 1 . .
C C1 0.6475(3) 1.2679(6) 0.6911(3) 0.0246(12) Uani d . 1 . .
H H1A 0.6883 1.2740 0.7328 0.037 Uiso calc R 1 . .
H H1B 0.6205 1.2389 0.7112 0.037 Uiso calc R 1 . .
H H1C 0.6358 1.3723 0.6659 0.037 Uiso calc R 1 . .
C C13 0.5800(2) 0.9798(6) 0.3221(3) 0.0153(9) Uani d . 1 . .
H H13A 0.5431 0.9575 0.3207 0.018 Uiso calc R 1 . .
C C17 0.5429(2) 0.4230(6) 0.3636(2) 0.0144(9) Uani d . 1 . .
H H17A 0.5622 0.3163 0.3757 0.017 Uiso calc R 1 . .
H H17B 0.5044 0.4120 0.3168 0.017 Uiso calc R 1 . .
C C14 0.5813(2) 1.0902(5) 0.2700(3) 0.0154(9) Uani d . 1 . .
H H14A 0.5452 1.1389 0.2342 0.019 Uiso calc R 1 . .
C C22 0.6441(2) 0.5074(5) 0.5265(2) 0.0133(9) Uani d . 1 . .
H H22A 0.6694 0.5349 0.5812 0.016 Uiso calc R 1 . .
C C4 0.6897(2) 0.9310(5) 0.5893(2) 0.0136(9) Uani d . 1 . .
H H4A 0.7241 0.8714 0.5984 0.016 Uiso calc R 1 . .
C C10 0.6876(2) 1.0531(5) 0.3235(2) 0.0134(9) Uani d . 1 . .
H H10A 0.7244 1.0763 0.3246 0.016 Uiso calc R 1 . .
C C2 0.6439(2) 1.1394(6) 0.6337(3) 0.0181(10) Uani d . 1 . .
C C16 0.5305(2) 0.4754(6) 0.4297(3) 0.0152(9) Uani d . 1 . .
H H16A 0.4972 0.5528 0.4098 0.018 Uiso calc R 1 . .
H H16B 0.5179 0.3801 0.4478 0.018 Uiso calc R 1 . .
C C3 0.6939(2) 1.0492(6) 0.6427(2) 0.0158(9) Uani d . 1 . .
H H3A 0.7314 1.0683 0.6857 0.019 Uiso calc R 1 . .

loop_
_atom_site_aniso_label
_atom_site_aniso_U_11
_atom_site_aniso_U_22
_atom_site_aniso_U_33
_atom_site_aniso_U_12
_atom_site_aniso_U_13
_atom_site_aniso_U_23
Pt1 0.01211(11) 0.00610(11) 0.00793(11) -0.00017(6) 0.00537(8) -0.00012(6)
C5 0.019(2) 0.009(2) 0.012(2) -0.0001(18) 0.0095(19) 0.0006(17)
C12 0.015(2) 0.009(2) 0.009(2) 0.0004(17) 0.0042(18) -0.0013(17)
C15 0.021(2) 0.007(2) 0.011(2) -0.0015(18) 0.0101(19) 0.0012(16)
C19 0.021(2) 0.004(2) 0.011(2) -0.0019(17) 0.0103(19) -0.0031(16)
C18 0.022(3) 0.009(2) 0.009(2) -0.0033(18) 0.0059(19) -0.0051(16)
C9 0.023(2) 0.007(2) 0.0093(19) -0.0021(18) 0.0085(19) -0.0019(16)
C11 0.013(2) 0.006(2) 0.010(2) 0.0017(17) 0.0036(18) 0.0008(16)
C8 0.028(3) 0.011(2) 0.016(2) 0.0040(19) 0.014(2) 0.0011(18)
C21 0.018(2) 0.010(2) 0.013(2) 0.0005(18) 0.0080(19) 0.0011(17)
C20 0.021(2) 0.009(2) 0.016(2) 0.0010(18) 0.010(2) -0.0024(17)
C6 0.018(2) 0.007(2) 0.016(2) 0.0005(17) 0.0080(19) 0.0019(17)
C7 0.024(3) 0.009(2) 0.022(2) 0.0046(19) 0.016(2) 0.0041(18)
C1 0.041(3) 0.011(2) 0.023(3) 0.002(2) 0.017(3) -0.0013(19)
C13 0.016(2) 0.016(2) 0.015(2) -0.0010(18) 0.0082(19) 0.0001(18)
C17 0.014(2) 0.014(2) 0.013(2) -0.0039(18) 0.0046(18) -0.0045(17)
C14 0.018(2) 0.013(2) 0.012(2) 0.0049(18) 0.0049(19) 0.0042(18)
C22 0.020(2) 0.011(2) 0.010(2) -0.0017(18) 0.0079(19) 0.0001(17)
C4 0.017(2) 0.011(2) 0.014(2) 0.0019(18) 0.0085(19) 0.0035(17)
C10 0.016(2) 0.012(2) 0.014(2) -0.0029(18) 0.0085(19) -0.0013(17)
C2 0.035(3) 0.011(2) 0.014(2) 0.000(2) 0.017(2) 0.0016(18)
C16 0.014(2) 0.014(2) 0.018(2) -0.0009(18) 0.0069(19) -0.0024(18)
C3 0.021(2) 0.014(2) 0.009(2) -0.0057(19) 0.0044(19) -0.0007(18)

loop_
_atom_type_symbol
_atom_type_description
_atom_type_scat_dispersion_real
_atom_type_scat_dispersion_imag
_atom_type_scat_source
C C 0.0033 0.0016 'International Tables Vol C Tables 4.2.6.8 and 6.1.1.4'
H H 0.0000 0.0000 'International Tables Vol C Tables 4.2.6.8 and 6.1.1.4'
Pt Pt -1.7033 8.3905 'International Tables Vol C Tables 4.2.6.8 and 6.1.1.4'

loop_
_geom_angle_atom_site_label_1
_geom_angle_atom_site_label_2
_geom_angle_atom_site_label_3
_geom_angle_site_symmetry_1
_geom_angle_site_symmetry_3
_geom_angle
_geom_angle_publ_flag
C5 Pt1 C12 . . 88.54(18) ?
C5 Pt1 C15 . . 90.66(17) ?
C12 Pt1 C15 . . 160.11(17) ?
C5 Pt1 C19 . . 163.18(18) ?
C12 Pt1 C19 . . 91.14(17) ?
C15 Pt1 C19 . . 95.26(16) ?
C5 Pt1 C18 . . 161.08(18) ?
C12 Pt1 C18 . . 93.84(17) ?
C15 Pt1 C18 . . 80.76(16) ?
C19 Pt1 C18 . . 35.68(16) ?
C5 Pt1 C22 . . 96.28(17) ?
C12 Pt1 C22 . . 164.40(17) ?
C15 Pt1 C22 . . 35.13(16) ?
C19 Pt1 C22 . . 79.97(16) ?
C18 Pt1 C22 . . 86.41(16) ?
C4 C5 C6 . . 116.0(4) ?
C4 C5 Pt1 . . 123.3(3) ?
C6 C5 Pt1 . . 120.6(3) ?
C13 C12 C11 . . 115.5(4) ?
C13 C12 Pt1 . . 120.2(3) ?
C11 C12 Pt1 . . 124.1(3) ?
C22 C15 C16 . . 126.5(4) ?
C22 C15 Pt1 . . 73.4(3) ?
C16 C15 Pt1 . . 105.5(3) ?
C22 C15 H15A . . 114.2 ?
C16 C15 H15A . . 114.2 ?
Pt1 C15 H15A . . 114.2 ?
C18 C19 C20 . . 126.7(4) ?
C18 C19 Pt1 . . 72.2(2) ?
C20 C19 Pt1 . . 106.5(3) ?
C18 C19 H19A . . 114.2 ?
C20 C19 H19A . . 114.2 ?
Pt1 C19 H19A . . 114.2 ?
C19 C18 C17 . . 124.9(4) ?
C19 C18 Pt1 . . 72.1(2) ?
C17 C18 Pt1 . . 109.8(3) ?
C19 C18 H18A . . 114.1 ?
C17 C18 H18A . . 114.1 ?
Pt1 C18 H18A . . 114.1 ?
C10 C9 C14 . . 117.0(4) ?
C10 C9 C8 . . 122.3(4) ?
C14 C9 C8 . . 120.7(4) ?
C10 C11 C12 . . 122.0(4) ?
C10 C11 H11A . . 119.0 ?
C12 C11 H11A . . 119.0 ?
C9 C8 H8A . . 109.5 ?
C9 C8 H8B . . 109.5 ?
H8A C8 H8B . . 109.5 ?
C9 C8 H8C . . 109.5 ?
H8A C8 H8C . . 109.5 ?
H8B C8 H8C . . 109.5 ?
C22 C21 C20 . . 113.4(4) ?
C22 C21 H21A . . 108.9 ?
C20 C21 H21A . . 108.9 ?
C22 C21 H21B . . 108.9 ?
C20 C21 H21B . . 108.9 ?
H21A C21 H21B . . 107.7 ?
C19 C20 C21 . . 114.9(4) ?
C19 C20 H20A . . 108.5 ?
C21 C20 H20A . . 108.5 ?
C19 C20 H20B . . 108.5 ?
C21 C20 H20B . . 108.5 ?
H20A C20 H20B . . 107.5 ?
C7 C6 C5 . . 122.0(4) ?
C7 C6 H6A . . 119.0 ?
C5 C6 H6A . . 119.0 ?
C2 C7 C6 . . 121.1(4) ?
C2 C7 H7A . . 119.4 ?
C6 C7 H7A . . 119.4 ?
C2 C1 H1A . . 109.5 ?
C2 C1 H1B . . 109.5 ?
H1A C1 H1B . . 109.5 ?
C2 C1 H1C . . 109.5 ?
H1A C1 H1C . . 109.5 ?
H1B C1 H1C . . 109.5 ?
C14 C13 C12 . . 122.4(4) ?
C14 C13 H13A . . 118.8 ?
C12 C13 H13A . . 118.8 ?
C18 C17 C16 . . 114.5(4) ?
C18 C17 H17A . . 108.6 ?
C16 C17 H17A . . 108.6 ?
C18 C17 H17B . . 108.6 ?
C16 C17 H17B . . 108.6 ?
H17A C17 H17B . . 107.6 ?
C13 C14 C9 . . 121.7(4) ?
C13 C14 H14A . . 119.2 ?
C9 C14 H14A . . 119.2 ?
C15 C22 C21 . . 125.7(4) ?
C15 C22 Pt1 . . 71.5(3) ?
C21 C22 Pt1 . . 110.6(3) ?
C15 C22 H22A . . 113.7 ?
C21 C22 H22A . . 113.7 ?
Pt1 C22 H22A . . 113.7 ?
C3 C4 C5 . . 121.8(4) ?
C3 C4 H4A . . 119.1 ?
C5 C4 H4A . . 119.1 ?
C9 C10 C11 . . 121.4(4) ?
C9 C10 H10A . . 119.3 ?
C11 C10 H10A . . 119.3 ?
C3 C2 C7 . . 117.1(4) ?
C3 C2 C1 . . 122.9(5) ?
C7 C2 C1 . . 120.0(5) ?
C15 C16 C17 . . 114.0(4) ?
C15 C16 H16A . . 108.7 ?
C17 C16 H16A . . 108.7 ?
C15 C16 H16B . . 108.7 ?
C17 C16 H16B . . 108.7 ?
H16A C16 H16B . . 107.6 ?
C2 C3 C4 . . 122.1(4) ?
C2 C3 H3A . . 119.0 ?
C4 C3 H3A . . 119.0 ?

loop_
_geom_bond_atom_site_label_1
_geom_bond_atom_site_label_2
_geom_bond_site_symmetry_2
_geom_bond_distance
_geom_bond_publ_flag
Pt1 C5 . 2.028(4) ?
Pt1 C12 . 2.028(4) ?
Pt1 C15 . 2.256(4) ?
Pt1 C19 . 2.257(4) ?
Pt1 C18 . 2.258(4) ?
Pt1 C22 . 2.279(4) ?
C5 C4 . 1.394(6) ?
C5 C6 . 1.409(6) ?
C12 C13 . 1.399(6) ?
C12 C11 . 1.405(6) ?
C15 C22 . 1.369(7) ?
C15 C16 . 1.511(6) ?
C15 H15A . 0.9800 ?
C19 C18 . 1.383(6) ?
C19 C20 . 1.500(6) ?
C19 H19A . 0.9800 ?
C18 C17 . 1.517(6) ?
C18 H18A . 0.9800 ?
C9 C10 . 1.387(6) ?
C9 C14 . 1.393(7) ?
C9 C8 . 1.504(6) ?
C11 C10 . 1.390(6) ?
C11 H11A . 0.9300 ?
C8 H8A . 0.9600 ?
C8 H8B . 0.9600 ?
C8 H8C . 0.9600 ?
C21 C22 . 1.521(6) ?
C21 C20 . 1.538(6) ?
C21 H21A . 0.9700 ?
C21 H21B . 0.9700 ?
C20 H20A . 0.9700 ?
C20 H20B . 0.9700 ?
C6 C7 . 1.399(6) ?
C6 H6A . 0.9300 ?
C7 C2 . 1.392(7) ?
C7 H7A . 0.9300 ?
C1 C2 . 1.514(7) ?
C1 H1A . 0.9600 ?
C1 H1B . 0.9600 ?
C1 H1C . 0.9600 ?
C13 C14 . 1.376(6) ?
C13 H13A . 0.9300 ?
C17 C16 . 1.535(6) ?
C17 H17A . 0.9700 ?
C17 H17B . 0.9700 ?
C14 H14A . 0.9300 ?
C22 H22A . 0.9800 ?
C4 C3 . 1.393(6) ?
C4 H4A . 0.9300 ?
C10 H10A . 0.9300 ?
C2 C3 . 1.389(7) ?
C16 H16A . 0.9700 ?
C16 H16B . 0.9700 ?
C3 H3A . 0.9300 ?

loop_
_geom_hbond_atom_site_label_D
_geom_hbond_atom_site_label_H
_geom_hbond_atom_site_label_A
_geom_hbond_site_symmetry_A
_geom_hbond_distance_DH
_geom_hbond_distance_HA
_geom_hbond_distance_DA
_geom_hbond_angle_DHA
_geom_hbond_publ_flag
C1 H1B Cg1 6_576 0.96 2.93 3.615(4) 129 y
C20 H20B Cg1 1_545 0.96 2.85 3.749(5) 155 y
C21 H21A Cg2 1_545 0.97 2.83 3.411(4) 119 y
C8 H8C Cg2 6_575 0.96 2.85 3.509(2) 126 y

loop_
_geom_torsion_atom_site_label_1
_geom_torsion_atom_site_label_2
_geom_torsion_atom_site_label_3
_geom_torsion_atom_site_label_4
_geom_torsion_site_symmetry_1
_geom_torsion_site_symmetry_2
_geom_torsion_site_symmetry_3
_geom_torsion_site_symmetry_4
_geom_torsion
_geom_torsion_publ_flag
C12 Pt1 C5 C4 . . . . -100.7(4) ?
C15 Pt1 C5 C4 . . . . 99.1(4) ?
C19 Pt1 C5 C4 . . . . -11.6(8) ?
C18 Pt1 C5 C4 . . . . 161.7(4) ?
C22 Pt1 C5 C4 . . . . 64.4(4) ?
C12 Pt1 C5 C6 . . . . 83.4(4) ?
C15 Pt1 C5 C6 . . . . -76.7(4) ?
C19 Pt1 C5 C6 . . . . 172.5(4) ?
C18 Pt1 C5 C6 . . . . -14.2(7) ?
C22 Pt1 C5 C6 . . . . -111.5(4) ?
C5 Pt1 C12 C13 . . . . -89.5(4) ?
C15 Pt1 C12 C13 . . . . -1.6(7) ?
C19 Pt1 C12 C13 . . . . 107.3(4) ?
C18 Pt1 C12 C13 . . . . 71.7(4) ?
C22 Pt1 C12 C13 . . . . 162.1(5) ?
C5 Pt1 C12 C11 . . . . 95.9(4) ?
C15 Pt1 C12 C11 . . . . -176.2(4) ?
C19 Pt1 C12 C11 . . . . -67.3(4) ?
C18 Pt1 C12 C11 . . . . -102.9(4) ?
C22 Pt1 C12 C11 . . . . -12.5(8) ?
C5 Pt1 C15 C22 . . . . -100.0(3) ?
C12 Pt1 C15 C22 . . . . 172.5(4) ?
C19 Pt1 C15 C22 . . . . 64.2(3) ?
C18 Pt1 C15 C22 . . . . 96.9(3) ?
C5 Pt1 C15 C16 . . . . 135.8(3) ?
C12 Pt1 C15 C16 . . . . 48.3(6) ?
C19 Pt1 C15 C16 . . . . -60.0(3) ?
C18 Pt1 C15 C16 . . . . -27.3(3) ?
C22 Pt1 C15 C16 . . . . -124.2(4) ?
C5 Pt1 C19 C18 . . . . 176.3(5) ?
C12 Pt1 C19 C18 . . . . -95.0(3) ?
C15 Pt1 C19 C18 . . . . 66.1(3) ?
C22 Pt1 C19 C18 . . . . 97.9(3) ?
C5 Pt1 C19 C20 . . . . 52.3(7) ?
C12 Pt1 C19 C20 . . . . 141.0(3) ?
C15 Pt1 C19 C20 . . . . -57.9(3) ?
C18 Pt1 C19 C20 . . . . -124.0(4) ?
C22 Pt1 C19 C20 . . . . -26.1(3) ?
C20 C19 C18 C17 . . . . -4.5(7) ?
Pt1 C19 C18 C17 . . . . -102.1(4) ?
C20 C19 C18 Pt1 . . . . 97.6(4) ?
C5 Pt1 C18 C19 . . . . -176.7(4) ?
C12 Pt1 C18 C19 . . . . 86.6(3) ?
C15 Pt1 C18 C19 . . . . -112.7(3) ?
C22 Pt1 C18 C19 . . . . -77.8(3) ?
C5 Pt1 C18 C17 . . . . -55.2(6) ?
C12 Pt1 C18 C17 . . . . -151.9(3) ?
C15 Pt1 C18 C17 . . . . 8.8(3) ?
C19 Pt1 C18 C17 . . . . 121.5(4) ?
C22 Pt1 C18 C17 . . . . 43.7(3) ?
C13 C12 C11 C10 . . . . -0.6(6) ?
Pt1 C12 C11 C10 . . . . 174.2(3) ?
C18 C19 C20 C21 . . . . -37.3(6) ?
Pt1 C19 C20 C21 . . . . 42.5(4) ?
C22 C21 C20 C19 . . . . -38.0(5) ?
C4 C5 C6 C7 . . . . 0.7(6) ?
Pt1 C5 C6 C7 . . . . 176.9(3) ?
C5 C6 C7 C2 . . . . 0.1(7) ?
C11 C12 C13 C14 . . . . 0.7(6) ?
Pt1 C12 C13 C14 . . . . -174.3(3) ?
C19 C18 C17 C16 . . . . 93.6(5) ?
Pt1 C18 C17 C16 . . . . 12.0(5) ?
C12 C13 C14 C9 . . . . -0.9(7) ?
C10 C9 C14 C13 . . . . 0.8(6) ?
C8 C9 C14 C13 . . . . -178.7(4) ?
C16 C15 C22 C21 . . . . -5.3(7) ?
Pt1 C15 C22 C21 . . . . -102.5(4) ?
C16 C15 C22 Pt1 . . . . 97.2(4) ?
C20 C21 C22 C15 . . . . 94.0(5) ?
C20 C21 C22 Pt1 . . . . 12.4(5) ?
C5 Pt1 C22 C15 . . . . 82.2(3) ?
C12 Pt1 C22 C15 . . . . -170.5(5) ?
C19 Pt1 C22 C15 . . . . -114.4(3) ?
C18 Pt1 C22 C15 . . . . -79.0(3) ?
C5 Pt1 C22 C21 . . . . -155.7(3) ?
C12 Pt1 C22 C21 . . . . -48.4(7) ?
C15 Pt1 C22 C21 . . . . 122.1(4) ?
C19 Pt1 C22 C21 . . . . 7.7(3) ?
C18 Pt1 C22 C21 . . . . 43.1(3) ?
C6 C5 C4 C3 . . . . -1.6(6) ?
Pt1 C5 C4 C3 . . . . -177.6(3) ?
C14 C9 C10 C11 . . . . -0.7(6) ?
C8 C9 C10 C11 . . . . 178.9(4) ?
C12 C11 C10 C9 . . . . 0.6(7) ?
C6 C7 C2 C3 . . . . -0.1(6) ?
C6 C7 C2 C1 . . . . 179.4(4) ?
C22 C15 C16 C17 . . . . -37.5(6) ?
Pt1 C15 C16 C17 . . . . 43.0(4) ?
C18 C17 C16 C15 . . . . -38.4(5) ?
C7 C2 C3 C4 . . . . -0.8(7) ?
C1 C2 C3 C4 . . . . 179.7(4) ?
C5 C4 C3 C2 . . . . 1.7(7) ?
